data_2011343
loop_
_publ_author_name
'Sun, Kai'
'Dadachov, Mike S.'
'Conradsson, Tony'
'Zou, Xiaodong'

_publ_section_title
;
 A three-dimensional open-framework germanate containing four-, five-
 and six-coordinated germanium
;
_journal_issue 9
_journal_name_full 'Acta Crystallographica Section C'
_journal_page_first 1092
_journal_page_last 1094
_journal_paper_doi 10.1107/S0108270100009057
_journal_volume 56
_journal_year 2000
_chemical_formula_iupac '(C2 H8 N2 )(C2 H10 N2 )2 [H4 Ge9 O22 ]'
_chemical_formula_moiety 'C6 H32 Ge9 N6 O22'
_chemical_formula_sum 'C6 H32 Ge9 N6 O22'
_chemical_formula_weight 1193.68
_chemical_name_common '[(H2NC2H4NH2)(H3NC2H4NH3)2][Ge9O18(OH)4]'
_chemical_name_systematic
;
?
;
_space_group_IT_number 14
_symmetry_cell_setting monoclinic
_symmetry_space_group_name_Hall '-P 2yn'
_symmetry_space_group_name_H-M 'P 1 21/n 1'
_audit_creation_method SHELXL-97
_cell_angle_alpha 90.00
_cell_angle_beta 90.695(17)
_cell_angle_gamma 90.00
_cell_formula_units_Z 2
_cell_length_a 10.1958(15)
_cell_length_b 9.9753(10)
_cell_length_c 13.1655(19)
_cell_measurement_reflns_used 5000
_cell_measurement_temperature 293(2)
_cell_measurement_theta_max 25.98
_cell_measurement_theta_min 2.86
_cell_volume 1338.9(3)
_computing_cell_refinement 'CELL (Stoe & Cie, 1997b)'
_computing_data_collection 'EXPOSE (Stoe & Cie, 1997b)'
_computing_data_reduction 'INTEGRATE (Stoe & Cie, 1997b)'
_computing_molecular_graphics 'DIAMOND (Bergerhoff, 1996)'
_computing_structure_refinement 'SHELXL97 (Sheldrick, 1997)'
_computing_structure_solution 'SHELXS97 (Sheldrick, 1997)'
_diffrn_ambient_temperature 293(2)
_diffrn_detector_area_resol_mean 6.0
_diffrn_measured_fraction_theta_full .987
_diffrn_measured_fraction_theta_max .987
_diffrn_measurement_device_type 'STOE IPDS'
_diffrn_measurement_method '\f-oscill., \f-incr. = 1.5\%; 133 exposures'
_diffrn_radiation_monochromator graphite
_diffrn_radiation_source 'fine-focus sealed tube'
_diffrn_radiation_type MoK\a
_diffrn_radiation_wavelength .71073
_diffrn_reflns_av_R_equivalents .0581
_diffrn_reflns_av_sigmaI/netI .0450
_diffrn_reflns_limit_h_max 12
_diffrn_reflns_limit_h_min -12
_diffrn_reflns_limit_k_max 12
_diffrn_reflns_limit_k_min -11
_diffrn_reflns_limit_l_max 16
_diffrn_reflns_limit_l_min -16
_diffrn_reflns_number 10190
_diffrn_reflns_theta_full 25.98
_diffrn_reflns_theta_max 25.98
_diffrn_reflns_theta_min 2.86
_diffrn_standards_decay_% none
_exptl_absorpt_coefficient_mu 10.059
_exptl_absorpt_correction_T_max .7212
_exptl_absorpt_correction_T_min .5769
_exptl_absorpt_correction_type numerical
_exptl_absorpt_process_details '(XRED; Stoe & Cie, 1997a)'
_exptl_crystal_colour colourless
_exptl_crystal_density_diffrn 2.961
_exptl_crystal_density_method 'not measured'
_exptl_crystal_description prism
_exptl_crystal_F_000 1148
_exptl_crystal_size_max .060
_exptl_crystal_size_mid .040
_exptl_crystal_size_min .038
_refine_diff_density_max .799
_refine_diff_density_min -.626
_refine_ls_extinction_coef .00047(18)
_refine_ls_extinction_method 'SHELXL97 (Sheldrick, 1997)'
_refine_ls_goodness_of_fit_ref .958
_refine_ls_hydrogen_treatment constr
_refine_ls_matrix_type full
_refine_ls_number_parameters 204
_refine_ls_number_reflns 2598
_refine_ls_number_restraints 3
_refine_ls_restrained_S_all .958
_refine_ls_R_factor_all .0406
_refine_ls_R_factor_gt .0268
_refine_ls_shift/su_max .041
_refine_ls_shift/su_mean .002
_refine_ls_structure_factor_coef Fsqd
_refine_ls_weighting_details 'calc w = 1/[\s^2^(Fo^2^)+(0.0315P)^2^] where P=(Fo^2^+2Fc^2^)/3'
_refine_ls_weighting_scheme calc
_refine_ls_wR_factor_ref .0579
_reflns_number_gt 2077
_reflns_number_total 2598
_reflns_threshold_expression I>2\s(I)
_cod_data_source_file os1114.cif
_cod_data_source_block I
_cod_original_sg_symbol_H-M 'P 21/n'
_cod_database_code 2011343

loop_
_symmetry_equiv_pos_as_xyz
'x, y, z'
'-x+1/2, y+1/2, -z+1/2'
'-x, -y, -z'
'x-1/2, -y-1/2, z-1/2'

loop_
_atom_site_label
_atom_site_fract_x
_atom_site_fract_y
_atom_site_fract_z
_atom_site_U_iso_or_equiv
_atom_site_adp_type
_atom_site_calc_flag
_atom_site_refinement_flags
_atom_site_occupancy
_atom_site_disorder_assembly
_atom_site_disorder_group
_atom_site_type_symbol
Ge1 .5000 .0000 .0000 .00530(14) Uani d S 1 . . Ge
Ge2 .66385(4) .11685(4) .22083(3) .00670(12) Uani d . 1 . . Ge
Ge3 .38181(4) .16338(4) .22955(3) .00800(12) Uani d . 1 . . Ge
Ge4 .37016(4) .17895(4) -.16785(3) .00633(12) Uani d . 1 . . Ge
Ge5 .66835(4) .13366(4) -.16933(3) .00673(12) Uani d . 1 . . Ge
O1 .3862(3) .1442(3) -.0388(2) .0099(6) Uani d . 1 . . O
O2 .5145(3) .0677(3) .1338(2) .0073(6) Uani d . 1 . . O
O3 .7882(3) .1684(3) .3194(2) .0113(6) Uani d . 1 . . O
O4 .6463(3) .1004(3) -.0407(2) .0102(6) Uani d . 1 . . O
O5 .2897(3) .0122(3) .2377(2) .0143(7) Uani d . 1 . . O
O6 .7432(3) .2095(3) .1243(2) .0139(7) Uani d . 1 . . O
H1 .7163 .1846 .0685 .017 Uiso calc R 1 . . H
O7 .5342(3) .1864(3) .2947(2) .0129(7) Uani d . 1 . . O
O8 .5254(3) .2072(3) -.2226(2) .0128(6) Uani d . 1 . . O
O9 .3406(3) .2767(3) .1307(2) .0173(7) Uani d . 1 . . O
H2 .3454 .2383 .0758 .021 Uiso calc R 1 . . H
O10 .2939(3) .2503(3) .3284(2) .0132(7) Uani d . 1 . . O
O11 .7151(3) -.0528(3) .2336(2) .0127(7) Uani d . 1 . . O
C1 .5575(5) .4524(5) .0077(4) .0273(12) Uani d . 1 . . C
H1A .5368 .3653 -.0209 .033 Uiso calc R 1 . . H
H1B .6346 .4871 -.0258 .033 Uiso calc R 1 . . H
N1 .5825(5) .4405(5) .1180(3) .0293(11) Uani d . 1 . . N
H1C .6178 .5164 .1411 .035 Uiso calc R 1 . . H
H1D .6376 .3729 .1297 .035 Uiso calc R 1 . . H
H1E .5073 .4251 .1495 .035 Uiso calc R 1 . . H
C2 .4830(7) .0688(7) .5199(5) .0409(16) Uani d . 1 . . C
H2A .4136 .1064 .4777 .049 Uiso calc R 1 . . H
H2B .4494 .0598 .5882 .049 Uiso calc R 1 . . H
N2 .5918(6) .1605(6) -.4781(4) .0471(15) Uani d . 1 . . N
H2C .6557 .1274 -.4388 .057 Uiso calc R 1 . . H
H2D .5658 .2390 -.4533 .057 Uiso calc R 1 . . H
H2E .6214 .1719 -.5408 .057 Uiso calc R 1 . . H
C3 .5232(13) .5073(10) -.4518(6) .092(4) Uani d . 1 . . C
H3A .4699 .5747 -.4188 .110 Uiso calc R 1 . . H
H3B .6114 .5432 -.4558 .110 Uiso calc R 1 . . H
N3 .5281(6) .3920(7) -.3866(5) .0487(15) Uani d D 1 . . N
H3C .449(3) .366(7) -.366(4) .058 Uiso d D 1 . . H
H3D .580(5) .402(8) -.331(3) .058 Uiso d D 1 . . H

loop_
_atom_site_aniso_label
_atom_site_aniso_U_11
_atom_site_aniso_U_22
_atom_site_aniso_U_33
_atom_site_aniso_U_12
_atom_site_aniso_U_13
_atom_site_aniso_U_23
Ge1 .0061(3) .0048(3) .0050(3) -.0004(2) -.0009(2) .0004(2)
Ge2 .0065(2) .0050(2) .0086(2) -.00009(16) -.00103(16) -.00059(17)
Ge3 .0073(2) .0067(2) .0100(2) .00070(16) -.00015(17) -.00085(18)
Ge4 .0077(2) .0043(2) .0069(2) .00008(16) -.00225(16) .00046(17)
Ge5 .0071(2) .0062(2) .0069(2) -.00028(16) .00108(17) .00076(17)
O1 .0113(15) .0091(16) .0092(15) .0027(12) -.0003(12) .0030(12)
O2 .0066(14) .0101(16) .0052(14) .0014(11) .0007(11) .0004(12)
O3 .0124(15) .0070(16) .0144(15) -.0017(12) -.0084(12) .0020(12)
O4 .0098(15) .0119(16) .0088(15) -.0044(12) -.0020(12) .0027(12)
O5 .0145(16) .0105(17) .0180(16) -.0040(12) .0078(13) -.0047(13)
O6 .0185(16) .0157(17) .0075(15) -.0092(13) -.0025(12) .0005(13)
O7 .0079(14) .0180(18) .0126(15) .0019(13) -.0019(12) -.0091(13)
O8 .0125(15) .0146(17) .0113(15) .0004(13) .0005(12) .0055(13)
O9 .0241(18) .0136(18) .0143(16) .0096(14) -.0009(14) .0010(13)
O10 .0154(16) .0126(17) .0115(16) .0047(12) -.0006(13) -.0015(13)
O11 .0126(16) .0088(16) .0165(16) .0007(12) -.0090(13) -.0010(13)
C1 .030(3) .018(3) .033(3) .004(2) -.013(2) .001(2)
N1 .036(3) .017(2) .035(3) -.0064(19) -.020(2) .006(2)
C2 .046(4) .048(4) .029(3) -.003(3) -.004(3) .006(3)
N2 .057(4) .053(4) .031(3) -.008(3) .008(3) -.004(3)
C3 .178(12) .058(6) .040(4) -.013(7) -.011(6) .015(4)
N3 .036(3) .062(4) .048(3) -.004(3) -.003(3) .015(3)

loop_
_atom_type_symbol
_atom_type_description
_atom_type_scat_dispersion_real
_atom_type_scat_dispersion_imag
_atom_type_scat_source
Ge Ge .1547 1.8001 'International Tables Vol C Tables 4.2.6.8 and 6.1.1.4'
O O .0106 .0060 'International Tables Vol C Tables 4.2.6.8 and 6.1.1.4'
C C .0033 .0016 'International Tables Vol C Tables 4.2.6.8 and 6.1.1.4'
N N .0061 .0033 'International Tables Vol C Tables 4.2.6.8 and 6.1.1.4'
H H .0000 .0000 'International Tables Vol C Tables 4.2.6.8 and 6.1.1.4'

loop_
_geom_angle_atom_site_label_1
_geom_angle_atom_site_label_2
_geom_angle_atom_site_label_3
_geom_angle_site_symmetry_1
_geom_angle_site_symmetry_3
_geom_angle
O4 Ge1 O4 . 3_655 180.0(2)
O4 Ge1 O2 . 3_655 88.74(13)
O4 Ge1 O2 3_655 3_655 91.26(13)
O4 Ge1 O2 . . 91.26(13)
O4 Ge1 O2 3_655 . 88.74(13)
O2 Ge1 O2 3_655 . 180.00(6)
O4 Ge1 O1 . 3_655 89.76(13)
O4 Ge1 O1 3_655 3_655 90.24(13)
O2 Ge1 O1 3_655 3_655 91.18(12)
O2 Ge1 O1 . 3_655 88.82(12)
O4 Ge1 O1 . . 90.24(13)
O4 Ge1 O1 3_655 . 89.76(13)
O2 Ge1 O1 3_655 . 88.82(12)
O2 Ge1 O1 . . 91.18(12)
O1 Ge1 O1 3_655 . 180.0(2)
O6 Ge2 O11 . . 115.28(15)
O6 Ge2 O7 . . 122.21(15)
O11 Ge2 O7 . . 122.41(15)
O6 Ge2 O3 . . 92.42(14)
O11 Ge2 O3 . . 90.02(13)
O7 Ge2 O3 . . 90.87(13)
O6 Ge2 O2 . . 93.97(13)
O11 Ge2 O2 . . 92.45(13)
O7 Ge2 O2 . . 80.84(12)
O3 Ge2 O2 . . 171.39(13)
O6 Ge2 Ge3 . . 113.80(11)
O11 Ge2 Ge3 . . 115.89(10)
O7 Ge2 Ge3 . . 35.14(9)
O3 Ge2 Ge3 . . 126.00(10)
O2 Ge2 Ge3 . . 45.76(8)
O9 Ge3 O7 . . 118.00(16)
O9 Ge3 O5 . . 117.69(16)
O7 Ge3 O5 . . 122.55(15)
O9 Ge3 O10 . . 96.15(14)
O7 Ge3 O10 . . 91.65(14)
O5 Ge3 O10 . . 95.52(14)
O9 Ge3 O2 . . 89.87(13)
O7 Ge3 O2 . . 77.42(12)
O5 Ge3 O2 . . 89.74(13)
O10 Ge3 O2 . . 169.04(12)
O9 Ge3 Ge2 . . 107.35(11)
O7 Ge3 Ge2 . . 35.35(10)
O5 Ge3 Ge2 . . 112.86(10)
O10 Ge3 Ge2 . . 126.99(10)
O2 Ge3 Ge2 . . 42.12(8)
O1 Ge4 O3 . 4_565 107.91(14)
O1 Ge4 O11 . 3_655 112.28(14)
O3 Ge4 O11 4_565 3_655 110.18(14)
O1 Ge4 O8 . . 110.84(14)
O3 Ge4 O8 4_565 . 104.57(14)
O11 Ge4 O8 3_655 . 110.75(15)
O10 Ge5 O4 4_665 . 104.43(14)
O10 Ge5 O5 4_665 3_655 111.06(15)
O4 Ge5 O5 . 3_655 111.91(15)
O10 Ge5 O8 4_665 . 108.81(15)
O4 Ge5 O8 . . 110.41(14)
O5 Ge5 O8 3_655 . 110.05(15)
Ge4 O1 Ge1 . . 117.40(16)
Ge1 O2 Ge2 . . 133.36(15)
Ge1 O2 Ge3 . . 132.93(15)
Ge2 O2 Ge3 . . 92.13(11)
Ge4 O3 Ge2 4_666 . 128.73(17)
Ge5 O4 Ge1 . . 119.40(16)
Ge5 O5 Ge3 3_655 . 122.40(17)
Ge2 O6 H1 . . 109.5
Ge3 O7 Ge2 . . 109.51(15)
Ge4 O8 Ge5 . . 120.59(17)
Ge3 O9 H2 . . 109.5
Ge5 O10 Ge3 4_566 . 135.03(18)
Ge4 O11 Ge2 3_655 . 119.56(16)
N1 C1 C1 . 3_665 107.8(6)
N1 C1 H1A . . 110.1
C1 C1 H1A 3_665 . 110.1
N1 C1 H1B . . 110.1
C1 C1 H1B 3_665 . 110.1
H1A C1 H1B . . 108.5
C1 N1 H1C . . 109.5
C1 N1 H1D . . 109.5
H1C N1 H1D . . 109.5
C1 N1 H1E . . 109.5
H1C N1 H1E . . 109.5
H1D N1 H1E . . 109.5
N2 C2 C2 1_556 3_656 113.8(7)
N2 C2 H2A 1_556 . 108.8
C2 C2 H2A 3_656 . 108.8
N2 C2 H2B 1_556 . 108.8
C2 C2 H2B 3_656 . 108.8
H2A C2 H2B . . 107.7
C2 N2 H2C 1_554 . 109.5
C2 N2 H2D 1_554 . 109.5
H2C N2 H2D . . 109.5
C2 N2 H2E 1_554 . 109.5
H2C N2 H2E . . 109.5
H2D N2 H2E . . 109.5
C3 C3 N3 3_664 . 118.8(11)
C3 C3 H3A 3_664 . 107.6
N3 C3 H3A . . 107.6
C3 C3 H3B 3_664 . 107.6
N3 C3 H3B . . 107.6
H3A C3 H3B . . 107.0
C3 N3 H3C . . 113(5)
C3 N3 H3D . . 115(5)
H3C N3 H3D . . 107(3)

loop_
_geom_bond_atom_site_label_1
_geom_bond_atom_site_label_2
_geom_bond_site_symmetry_2
_geom_bond_distance
_geom_bond_publ_flag
Ge1 O4 . 1.880(3) yes
Ge1 O4 3_655 1.880(3) ?
Ge1 O2 3_655 1.890(3) ?
Ge1 O2 . 1.890(3) yes
Ge1 O1 3_655 1.914(3) ?
Ge1 O1 . 1.914(3) yes
Ge2 O6 . 1.774(3) yes
Ge2 O11 . 1.778(3) yes
Ge2 O7 . 1.790(3) yes
Ge2 O3 . 1.874(3) yes
Ge2 O2 . 1.957(3) yes
Ge2 Ge3 . 2.9165(7) ?
Ge3 O9 . 1.770(3) yes
Ge3 O7 . 1.781(3) yes
Ge3 O5 . 1.781(3) yes
Ge3 O10 . 1.810(3) yes
Ge3 O2 . 2.091(3) yes
Ge4 O1 . 1.739(3) yes
Ge4 O3 4_565 1.744(3) yes
Ge4 O11 3_655 1.752(3) yes
Ge4 O8 . 1.770(3) yes
Ge5 O10 4_665 1.726(3) yes
Ge5 O4 . 1.743(3) yes
Ge5 O5 3_655 1.766(3) yes
Ge5 O8 . 1.769(3) yes
O3 Ge4 4_666 1.744(3) ?
O5 Ge5 3_655 1.766(3) ?
O6 H1 . .8200 ?
O9 H2 . .8200 ?
O10 Ge5 4_566 1.726(3) ?
O11 Ge4 3_655 1.752(3) ?
C1 N1 . 1.475(7) ?
C1 C1 3_665 1.520(10) ?
C1 H1A . .9700 ?
C1 H1B . .9700 ?
N1 H1C . .8900 ?
N1 H1D . .8900 ?
N1 H1E . .8900 ?
C2 N2 1_556 1.438(9) ?
C2 C2 3_656 1.511(14) ?
C2 H2A . .9700 ?
C2 H2B . .9700 ?
N2 C2 1_554 1.438(9) ?
N2 H2C . .8900 ?
N2 H2D . .8900 ?
N2 H2E . .8900 ?
C3 C3 3_664 1.357(16) ?
C3 N3 . 1.436(10) ?
C3 H3A . .9700 ?
C3 H3B . .9700 ?
N3 H3C . .90(2) ?
N3 H3D . .90(2) ?

loop_
_geom_hbond_atom_site_label_D
_geom_hbond_atom_site_label_H
_geom_hbond_atom_site_label_A
_geom_hbond_site_symmetry_A
_geom_hbond_distance_DH
_geom_hbond_distance_HA
_geom_hbond_distance_DA
_geom_hbond_angle_DHA
_geom_hbond_publ_flag
O6 H1 O4 . .82 1.81 2.614(4) 168.5 yes
O9 H2 O1 . .82 1.83 2.641(4) 169.6 yes
N1 H1C O3 2_655 .89 1.87 2.750(5) 172.3 yes
N1 H1E O9 . .89 2.27 2.965(6) 135.3 yes
N1 H1D O6 . .89 1.96 2.828(6) 166.4 yes
N1 H1D O11 2_655 .89 2.45 2.826(5) 106.2 yes
N2 H2C O9 4_665 .89 2.29 2.965(7) 131.9 yes
N2 H2D N3 . .89 1.80 2.687(9) 171.4 yes
N2 H2E O7 1_554 .89 2.34 3.053(6) 137.7 yes
N2 H2E O3 1_554 .89 2.52 3.355(6) 156.2 yes
N3 H3C O6 4_565 .90(2) 2.23(3) 3.081(7) 158(5) yes
N3 H3D O5 4_665 .90(2) 2.47(4) 3.256(7) 146(5) yes
